data_7151848
loop_
_publ_author_name
'Moody, Justin D.'
'VanDerveer, Don'
'Smith Jr., Dennis W.'
'Iacono, Scott T.'

_publ_section_title
;
 Synthesis of internal fluorinated alkenes via facile aryloxylation of
 substituted phenols with aryl trifluorovinyl ethers
;
_journal_issue 13
_journal_name_full 'Organic &amp; Biomolecular Chemistry'
_journal_page_first 4842
_journal_paper_doi 10.1039/c1ob05041a
_journal_volume 9
_journal_year 2011
_chemical_formula_sum 'C16 H14 F2 O4'
_chemical_formula_weight 308.27
_chemical_name_systematic
;
?
;
_space_group_IT_number 61
_symmetry_cell_setting orthorhombic
_symmetry_space_group_name_Hall '-P 2ac 2ab'
_symmetry_space_group_name_H-M 'P b c a'
_atom_sites_solution_hydrogens geom
_atom_sites_solution_primary direct
_atom_sites_solution_secondary difmap
_audit_creation_method SHELXL-97
_cell_angle_alpha 90.00
_cell_angle_beta 90.00
_cell_angle_gamma 90.00
_cell_formula_units_Z 4
_cell_length_a 10.434(2)
_cell_length_b 7.7903(16)
_cell_length_c 17.852(4)
_cell_measurement_reflns_used 2772
_cell_measurement_temperature 153(2)
_cell_measurement_theta_max 26.3607
_cell_measurement_theta_min 3.0034
_cell_volume 1451.1(5)
_computing_cell_refinement 'Bruker XSCANS'
_computing_data_collection 'Bruker XSCANS'
_computing_data_reduction 'Bruker SHELXTL'
_computing_molecular_graphics 'Bruker SHELXTL'
_computing_publication_material 'Bruker SHELXTL'
_computing_structure_refinement 'SHELXL-97 (Sheldrick, 1997)'
_computing_structure_solution 'SHELXS-97 (Sheldrick, 1990)'
_diffrn_ambient_temperature 153(2)
_diffrn_detector_area_resol_mean 14.6306
_diffrn_measured_fraction_theta_full 0.987
_diffrn_measured_fraction_theta_max 0.987
_diffrn_measurement_details
;
scan:
Number of images: 260
Slice: -40.0000 - 90.0000
Image width: 0.5000
Exp time: 80.0000
Rotation axis: Omega
Omega: 0.0000
Chi: 45.0000
Phi: 0.0000
XTD: 27.7129
2theta: -0.1763
scan:
Number of images: 220
Slice: -30.0000 - 80.0000
Image width: 0.5000
Exp time: 80.0000
Rotation axis: Omega
Omega: 0.0000
Chi: 45.0000
Phi: 90.0000
XTD: 27.7129
2theta: -0.1763

;
_diffrn_measurement_device
;
Mercury CCD
;
_diffrn_measurement_device_details
;
AFC8: Eulerian 3 circle
;
_diffrn_measurement_method omega
_diffrn_radiation_detector CCD
_diffrn_radiation_monochromator 'Graphite Monochromator'
_diffrn_radiation_source 'Sealed Tube'
_diffrn_radiation_type MoK\a
_diffrn_radiation_wavelength 0.71073
_diffrn_reflns_av_R_equivalents 0.0520
_diffrn_reflns_av_sigmaI/netI 0.0277
_diffrn_reflns_limit_h_max 12
_diffrn_reflns_limit_h_min -12
_diffrn_reflns_limit_k_max 9
_diffrn_reflns_limit_k_min -8
_diffrn_reflns_limit_l_max 21
_diffrn_reflns_limit_l_min -18
_diffrn_reflns_number 8770
_diffrn_reflns_reduction_process 'Lp corrections applied'
_diffrn_reflns_theta_full 25.04
_diffrn_reflns_theta_max 25.04
_diffrn_reflns_theta_min 3.00
_diffrn_standards_decay_% 0
_diffrn_standards_interval_count 0
_diffrn_standards_interval_time 0
_diffrn_standards_number 0
_exptl_absorpt_coefficient_mu 0.117
_exptl_absorpt_correction_T_max 0.9861
_exptl_absorpt_correction_T_min 0.9458
_exptl_absorpt_correction_type multi-scan
_exptl_absorpt_process_details 'Jacobson, R., (1998)'
_exptl_crystal_colour colorless
_exptl_crystal_density_diffrn 1.411
_exptl_crystal_density_method 'not measured'
_exptl_crystal_description rod
_exptl_crystal_F_000 640
_exptl_crystal_size_max 0.48
_exptl_crystal_size_mid 0.17
_exptl_crystal_size_min 0.12
_refine_diff_density_max 0.697
_refine_diff_density_min -0.533
_refine_diff_density_rms 0.066
_refine_ls_extinction_expression Fc^*^=kFc[1+0.001xFc^2^\l^3^/sin(2\q)]^-1/4^
_refine_ls_extinction_method SHELXL
_refine_ls_goodness_of_fit_ref 1.086
_refine_ls_hydrogen_treatment constr
_refine_ls_matrix_type full
_refine_ls_number_parameters 102
_refine_ls_number_reflns 1270
_refine_ls_number_restraints 0
_refine_ls_restrained_S_all 1.086
_refine_ls_R_factor_all 0.1011
_refine_ls_R_factor_gt 0.0875
_refine_ls_shift/su_max 0.000
_refine_ls_shift/su_mean 0.000
_refine_ls_structure_factor_coef Fsqd
_refine_ls_weighting_details 'calc w=1/[\s^2^(Fo^2^)+(0.1431P)^2^+1.4540P] where P=(Fo^2^+2Fc^2^)/3'
_refine_ls_weighting_scheme calc
_refine_ls_wR_factor_gt 0.2396
_refine_ls_wR_factor_ref 0.2567
_reflns_number_gt 1032
_reflns_number_total 1270
_reflns_threshold_expression >2sigma(I)
_cod_data_source_file c1ob05041a.txt
_cod_data_source_block jm3
_cod_depositor_comments
;
The following automatic conversions were performed:
'_symmetry_cell_setting' value 'Orthorhombic' changed to 'orthorhombic'
according to '/home/saulius/struct/CIF-dictionaries/cif_core.dic'
dictionary named 'cif_core.dic' version 2.4.1 from 2010-06-29.

Automatic conversion script
Id: cif_fix_enum 1555 2011-01-17 13:19:09Z saulius 
;
_cod_original_cell_volume 1451.0(5)
_cod_original_sg_symbol_H-M Pbca
_cod_database_code 7151848

loop_
_symmetry_equiv_pos_as_xyz
'x, y, z'
'-x+1/2, -y, z+1/2'
'-x, y+1/2, -z+1/2'
'x+1/2, -y+1/2, -z'
'-x, -y, -z'
'x-1/2, y, -z-1/2'
'x, -y-1/2, z-1/2'
'-x-1/2, y-1/2, z'

loop_
_atom_site_label
_atom_site_type_symbol
_atom_site_fract_x
_atom_site_fract_y
_atom_site_fract_z
_atom_site_U_iso_or_equiv
_atom_site_adp_type
_atom_site_occupancy
_atom_site_symmetry_multiplicity
_atom_site_calc_flag
_atom_site_refinement_flags
_atom_site_disorder_assembly
_atom_site_disorder_group
O1 O 0.4066(3) 0.1559(3) 0.54999(14) 0.0571(9) Uani 1 1 d . . .
O2 O 0.3397(3) 0.1629(3) 0.85712(14) 0.0561(9) Uani 1 1 d . . .
C1 C 0.3657(3) 0.1538(3) 0.78168(18) 0.0421(9) Uani 1 1 d . . .
C2 C 0.2801(3) 0.2409(4) 0.73563(19) 0.0454(9) Uani 1 1 d . . .
H2 H 0.2091 0.3017 0.7573 0.054 Uiso 1 1 calc R . .
C3 C 0.2966(3) 0.2402(4) 0.6593(2) 0.0478(10) Uani 1 1 d . . .
H3 H 0.2382 0.3013 0.6275 0.057 Uiso 1 1 calc R . .
C4 C 0.3982(3) 0.1505(4) 0.62889(18) 0.0421(9) Uani 1 1 d . . .
C5 C 0.4840(3) 0.0643(4) 0.67354(18) 0.0432(9) Uani 1 1 d . . .
H5 H 0.5545 0.0034 0.6515 0.052 Uiso 1 1 calc R . .
C6 C 0.4681(3) 0.0659(4) 0.75047(18) 0.0419(9) Uani 1 1 d . . .
H6 H 0.5277 0.0063 0.7821 0.050 Uiso 1 1 calc R . .
C7 C 0.4974(5) 0.0663(7) 0.5164(2) 0.0837(17) Uani 1 1 d . . .
C8 C 0.4112(4) 0.0544(5) 0.9051(2) 0.0632(11) Uani 1 1 d . . .
H8A H 0.4036 -0.0623 0.8884 0.095 Uiso 1 1 calc R . .
H8B H 0.3788 0.0638 0.9553 0.095 Uiso 1 1 calc R . .
H8C H 0.4997 0.0880 0.9042 0.095 Uiso 1 1 calc R . .
F1 F 0.6186(3) 0.1557(4) 0.50969(19) 0.0984(12) Uani 1 1 d . . .

loop_
_atom_site_aniso_label
_atom_site_aniso_U_11
_atom_site_aniso_U_22
_atom_site_aniso_U_33
_atom_site_aniso_U_23
_atom_site_aniso_U_13
_atom_site_aniso_U_12
O1 0.0651(16) 0.0559(15) 0.0502(15) 0.0029(11) 0.0030(11) 0.0190(12)
O2 0.0671(17) 0.0471(14) 0.0542(16) -0.0053(10) 0.0135(12) 0.0074(11)
C1 0.0449(17) 0.0305(15) 0.0509(19) -0.0055(12) 0.0096(13) -0.0046(12)
C2 0.0414(16) 0.0333(15) 0.062(2) -0.0048(14) 0.0073(13) 0.0021(12)
C3 0.0422(17) 0.0337(16) 0.068(2) -0.0002(14) 0.0002(14) 0.0045(13)
C4 0.0442(17) 0.0355(16) 0.0466(18) 0.0005(12) 0.0039(13) 0.0022(12)
C5 0.0407(16) 0.0392(16) 0.0496(18) -0.0009(13) 0.0054(13) 0.0039(12)
C6 0.0423(16) 0.0344(15) 0.0492(18) -0.0008(12) 0.0031(13) -0.0003(12)
C7 0.107(4) 0.090(3) 0.053(2) 0.005(2) 0.001(2) 0.049(3)
C8 0.078(3) 0.065(2) 0.046(2) -0.0056(17) 0.0008(17) 0.006(2)
F1 0.0727(18) 0.092(2) 0.130(3) 0.0228(17) -0.0160(15) -0.0363(15)

loop_
_atom_type_symbol
_atom_type_description
_atom_type_scat_dispersion_real
_atom_type_scat_dispersion_imag
_atom_type_scat_source
C C 0.0033 0.0016 'International Tables Vol C Tables 4.2.6.8 and 6.1.1.4'
H H 0.0000 0.0000 'International Tables Vol C Tables 4.2.6.8 and 6.1.1.4'
O O 0.0106 0.0060 'International Tables Vol C Tables 4.2.6.8 and 6.1.1.4'
F F 0.0171 0.0103 'International Tables Vol C Tables 4.2.6.8 and 6.1.1.4'

loop_
_geom_angle_atom_site_label_1
_geom_angle_atom_site_label_2
_geom_angle_atom_site_label_3
_geom_angle
_geom_angle_site_symmetry_1
_geom_angle_site_symmetry_3
_geom_angle_publ_flag
C7 O1 C4 118.7(3) . . ?
C1 O2 C8 117.3(3) . . ?
O2 C1 C6 124.8(3) . . ?
O2 C1 C2 115.3(3) . . ?
C6 C1 C2 119.9(3) . . ?
C3 C2 C1 120.2(3) . . ?
C3 C2 H2 119.9 . . ?
C1 C2 H2 119.9 . . ?
C2 C3 C4 119.3(3) . . ?
C2 C3 H3 120.4 . . ?
C4 C3 H3 120.4 . . ?
C5 C4 C3 121.3(3) . . ?
C5 C4 O1 123.6(3) . . ?
C3 C4 O1 115.1(3) . . ?
C4 C5 C6 119.6(3) . . ?
C4 C5 H5 120.2 . . ?
C6 C5 H5 120.2 . . ?
C5 C6 C1 119.7(3) . . ?
C5 C6 H6 120.2 . . ?
C1 C6 H6 120.2 . . ?
C7 C7 O1 135.7(8) 5_656 . ?
C7 C7 F1 109.7(6) 5_656 . ?
O1 C7 F1 114.2(4) . . ?
O2 C8 H8A 109.5 . . ?
O2 C8 H8B 109.5 . . ?
H8A C8 H8B 109.5 . . ?
O2 C8 H8C 109.5 . . ?
H8A C8 H8C 109.5 . . ?
H8B C8 H8C 109.5 . . ?

loop_
_geom_bond_atom_site_label_1
_geom_bond_atom_site_label_2
_geom_bond_distance
_geom_bond_site_symmetry_2
_geom_bond_publ_flag
O1 C7 1.321(5) . ?
O1 C4 1.412(4) . ?
O2 C1 1.375(4) . ?
O2 C8 1.416(5) . ?
C1 C6 1.387(4) . ?
C1 C2 1.391(5) . ?
C2 C3 1.373(5) . ?
C2 H2 0.9600 . ?
C3 C4 1.381(4) . ?
C3 H3 0.9600 . ?
C4 C5 1.373(5) . ?
C5 C6 1.383(5) . ?
C5 H5 0.9600 . ?
C6 H6 0.9600 . ?
C7 C7 1.189(10) 5_656 ?
C7 F1 1.449(7) . ?
C8 H8A 0.9599 . ?
C8 H8B 0.9599 . ?
C8 H8C 0.9599 . ?
